data_7211933
loop_
_publ_author_name
'Callear, Samantha K.'
'Hursthouse, Michael B.'
'Threlfall, Terence L.'

_publ_section_title
;
 A systematic study of the crystallisation products of a series of
 dicarboxylic acids with imidazole derivatives
;
_journal_issue 3
_journal_name_full CrystEngComm
_journal_page_first 898
_journal_paper_doi 10.1039/b917191f
_journal_volume 12
_journal_year 2010
_chemical_formula_sum 'C8 H12 N2 O4'
_chemical_formula_weight 200.20
_chemical_name_common 'Succinic Acid and 2-Methylimidazole'
_chemical_name_systematic
;
Succinic Acid and 2-Methylimidazole
;
_space_group_IT_number 11
_symmetry_cell_setting monoclinic
_symmetry_space_group_name_Hall '-P 2yb'
_symmetry_space_group_name_H-M 'P 1 21/m 1'
_atom_sites_solution_hydrogens geom
_atom_sites_solution_primary direct
_atom_sites_solution_secondary difmap
_audit_creation_method SHELXL-97
_cell_angle_alpha 90.00
_cell_angle_beta 97.401(4)
_cell_angle_gamma 90.00
_cell_formula_units_Z 2
_cell_length_a 8.1472(7)
_cell_length_b 6.4965(5)
_cell_length_c 9.0107(5)
_cell_measurement_reflns_used 1162
_cell_measurement_temperature 120(2)
_cell_measurement_theta_max 27.48
_cell_measurement_theta_min 2.91
_cell_volume 472.95(6)
_computing_cell_refinement 'DENZO (Otwinowski & Minor, 1997) & COLLECT (Hooft, R.W.W., 1998)'
_computing_data_collection 'COLLECT (Hooft, R.W.W., 1998)'
_computing_data_reduction 'DENZO (Otwinowski & Minor, 1997) & COLLECT (Hooft, R.W.W., 1998)'
_computing_structure_refinement 'SHELXL-97 (Sheldrick, 1997)'
_diffrn_ambient_temperature 120(2)
_diffrn_detector_area_resol_mean 9.091
_diffrn_measured_fraction_theta_full 0.997
_diffrn_measured_fraction_theta_max 0.997
_diffrn_measurement_device_type 'Bruker-Nonius 95mm CCD camera on \k-goniostat'
_diffrn_measurement_method '\f & \w scans'
_diffrn_radiation_monochromator '10cm confocal mirrors'
_diffrn_radiation_source 'Bruker-Nonius FR591 rotating anode'
_diffrn_radiation_type MoK\a
_diffrn_radiation_wavelength 0.71073
_diffrn_reflns_av_R_equivalents 0.0545
_diffrn_reflns_av_sigmaI/netI 0.0450
_diffrn_reflns_limit_h_max 10
_diffrn_reflns_limit_h_min -10
_diffrn_reflns_limit_k_max 8
_diffrn_reflns_limit_k_min -8
_diffrn_reflns_limit_l_max 11
_diffrn_reflns_limit_l_min -11
_diffrn_reflns_number 6255
_diffrn_reflns_theta_full 27.48
_diffrn_reflns_theta_max 27.48
_diffrn_reflns_theta_min 3.61
_exptl_absorpt_coefficient_mu 0.114
_exptl_absorpt_correction_T_max 0.9989
_exptl_absorpt_correction_T_min 0.9865
_exptl_absorpt_correction_type multi-scan
_exptl_absorpt_process_details 'SADABS V2.10 (Sheldrick, G.M., 2003)'
_exptl_crystal_colour colourless
_exptl_crystal_density_diffrn 1.406
_exptl_crystal_density_method 'not measured'
_exptl_crystal_description lath
_exptl_crystal_F_000 212
_exptl_crystal_size_max 0.12
_exptl_crystal_size_mid 0.06
_exptl_crystal_size_min 0.01
_refine_diff_density_max 0.284
_refine_diff_density_min -0.238
_refine_diff_density_rms 0.052
_refine_ls_extinction_method none
_refine_ls_goodness_of_fit_ref 1.092
_refine_ls_hydrogen_treatment constr
_refine_ls_matrix_type full
_refine_ls_number_parameters 88
_refine_ls_number_reflns 1184
_refine_ls_number_restraints 0
_refine_ls_restrained_S_all 1.092
_refine_ls_R_factor_all 0.0687
_refine_ls_R_factor_gt 0.0480
_refine_ls_shift/su_max 0.000
_refine_ls_shift/su_mean 0.000
_refine_ls_structure_factor_coef Fsqd
_refine_ls_weighting_details 'calc w=1/[\s^2^(Fo^2^)+(0.0325P)^2^+0.2656P] where P=(Fo^2^+2Fc^2^)/3'
_refine_ls_weighting_scheme calc
_refine_ls_wR_factor_gt 0.0990
_refine_ls_wR_factor_ref 0.1076
_reflns_number_gt 918
_reflns_number_total 1184
_reflns_threshold_expression >2sigma(I)
_cod_data_source_file b917191f.txt
_cod_data_source_block 6
_cod_original_sg_symbol_H-M P21/m
_cod_database_code 7211933

loop_
_symmetry_equiv_pos_as_xyz
'x, y, z'
'-x, y+1/2, -z'
'-x, -y, -z'
'x, -y-1/2, z'

loop_
_atom_site_label
_atom_site_type_symbol
_atom_site_fract_x
_atom_site_fract_y
_atom_site_fract_z
_atom_site_U_iso_or_equiv
_atom_site_adp_type
_atom_site_occupancy
_atom_site_symmetry_multiplicity
_atom_site_calc_flag
_atom_site_refinement_flags
C1 C 0.0771(3) 0.2500 0.6467(2) 0.0178(5) Uani 1 2 d S
C2 C 0.2331(3) 0.2500 0.5710(2) 0.0204(5) Uani 1 2 d S
H2A H 0.2314 0.1271 0.5059 0.024 Uiso 0.50 1 calc PR
H2B H 0.2314 0.3729 0.5059 0.024 Uiso 0.50 1 calc PR
C3 C 0.3935(3) 0.2500 0.6766(2) 0.0183(5) Uani 1 2 d S
H3A H 0.3972 0.3732 0.7416 0.022 Uiso 0.50 1 calc PR
H3B H 0.3972 0.1268 0.7416 0.022 Uiso 0.50 1 calc PR
C4 C 0.5430(3) 0.2500 0.5934(2) 0.0173(5) Uani 1 2 d S
O1A O -0.05845(19) 0.2500 0.55682(17) 0.0239(4) Uani 1 2 d S
O1B O 0.0854(2) 0.2500 0.78505(17) 0.0228(4) Uani 1 2 d S
O4A O 0.5365(2) 0.2500 0.45872(17) 0.0264(4) Uani 1 2 d S
O4B O 0.68313(19) 0.2500 0.68621(17) 0.0234(4) Uani 1 2 d S
H4 H 0.7637 0.2500 0.6367 0.050(10) Uiso 1 2 calc SR
C22 C 1.0025(3) 0.2500 0.1452(2) 0.0206(5) Uani 1 2 d S
C24 C 0.7421(3) 0.2500 0.0390(3) 0.0248(6) Uani 1 2 d S
H24 H 0.6481 0.2500 -0.0353 0.030 Uiso 1 2 calc SR
C25 C 0.7411(3) 0.2500 0.1877(3) 0.0237(5) Uani 1 2 d S
H25 H 0.6462 0.2500 0.2389 0.028 Uiso 1 2 calc SR
C26 C 1.1856(3) 0.2500 0.1634(3) 0.0280(6) Uani 1 2 d S
H26A H 1.2238 0.2500 0.0647 0.042 Uiso 1 2 calc SR
H26B H 1.2271 0.1268 0.2188 0.042 Uiso 0.50 1 calc PR
H26C H 1.2271 0.3732 0.2188 0.042 Uiso 0.50 1 calc PR
N21 N 0.9036(3) 0.2500 0.2520(2) 0.0233(5) Uani 1 2 d S
H21 H 0.9371 0.2500 0.3489 0.048(9) Uiso 1 2 calc SR
N23 N 0.9057(2) 0.2500 0.0146(2) 0.0221(5) Uani 1 2 d S
H23 H 0.9406 0.2500 -0.0738 0.053(10) Uiso 1 2 calc SR

loop_
_atom_site_aniso_label
_atom_site_aniso_U_11
_atom_site_aniso_U_22
_atom_site_aniso_U_33
_atom_site_aniso_U_23
_atom_site_aniso_U_13
_atom_site_aniso_U_12
C1 0.0141(12) 0.0210(12) 0.0183(11) 0.000 0.0026(9) 0.000
C2 0.0153(12) 0.0303(13) 0.0159(10) 0.000 0.0032(9) 0.000
C3 0.0138(11) 0.0262(12) 0.0153(10) 0.000 0.0037(8) 0.000
C4 0.0152(12) 0.0206(11) 0.0163(11) 0.000 0.0027(9) 0.000
O1A 0.0119(8) 0.0419(11) 0.0181(8) 0.000 0.0026(6) 0.000
O1B 0.0181(9) 0.0362(10) 0.0149(8) 0.000 0.0044(6) 0.000
O4A 0.0184(9) 0.0453(11) 0.0157(8) 0.000 0.0029(6) 0.000
O4B 0.0128(8) 0.0402(10) 0.0177(8) 0.000 0.0035(7) 0.000
C22 0.0260(13) 0.0185(11) 0.0180(11) 0.000 0.0054(9) 0.000
C24 0.0221(13) 0.0317(14) 0.0214(12) 0.000 0.0054(9) 0.000
C25 0.0236(13) 0.0264(13) 0.0223(12) 0.000 0.0070(9) 0.000
C26 0.0283(14) 0.0326(15) 0.0231(12) 0.000 0.0034(10) 0.000
N21 0.0299(12) 0.0259(11) 0.0145(10) 0.000 0.0048(8) 0.000
N23 0.0239(11) 0.0273(11) 0.0159(9) 0.000 0.0060(8) 0.000

loop_
_atom_type_symbol
_atom_type_description
_atom_type_scat_dispersion_real
_atom_type_scat_dispersion_imag
_atom_type_scat_source
C C 0.0033 0.0016 'International Tables Vol C Tables 4.2.6.8 and 6.1.1.4'
H H 0.0000 0.0000 'International Tables Vol C Tables 4.2.6.8 and 6.1.1.4'
N N 0.0061 0.0033 'International Tables Vol C Tables 4.2.6.8 and 6.1.1.4'
O O 0.0106 0.0060 'International Tables Vol C Tables 4.2.6.8 and 6.1.1.4'

loop_
_geom_angle_atom_site_label_1
_geom_angle_atom_site_label_2
_geom_angle_atom_site_label_3
_geom_angle
O1B C1 O1A 124.5(2)
O1B C1 C2 120.75(19)
O1A C1 C2 114.78(19)
C3 C2 C1 115.01(18)
C3 C2 H2A 108.5
C1 C2 H2A 108.5
C3 C2 H2B 108.5
C1 C2 H2B 108.5
H2A C2 H2B 107.5
C4 C3 C2 111.97(18)
C4 C3 H3A 109.2
C2 C3 H3A 109.2
C4 C3 H3B 109.2
C2 C3 H3B 109.2
H3A C3 H3B 107.9
O4A C4 O4B 123.8(2)
O4A C4 C3 124.4(2)
O4B C4 C3 111.76(18)
C4 O4B H4 109.5
N23 C22 N21 107.1(2)
N23 C22 C26 125.0(2)
N21 C22 C26 127.9(2)
C25 C24 N23 106.9(2)
C25 C24 H24 126.6
N23 C24 H24 126.6
C24 C25 N21 107.0(2)
C24 C25 H25 126.5
N21 C25 H25 126.5
C22 C26 H26A 109.5
C22 C26 H26B 109.5
H26A C26 H26B 109.5
C22 C26 H26C 109.5
H26A C26 H26C 109.5
H26B C26 H26C 109.5
C22 N21 C25 109.53(19)
C22 N21 H21 125.2
C25 N21 H21 125.2
C22 N23 C24 109.52(19)
C22 N23 H23 125.2
C24 N23 H23 125.2

loop_
_geom_bond_atom_site_label_1
_geom_bond_atom_site_label_2
_geom_bond_distance
C1 O1B 1.240(3)
C1 O1A 1.283(3)
C1 C2 1.518(3)
C2 C3 1.514(3)
C2 H2A 0.9900
C2 H2B 0.9900
C3 C4 1.510(3)
C3 H3A 0.9900
C3 H3B 0.9900
C4 O4A 1.208(3)
C4 O4B 1.326(3)
O4B H4 0.8400
C22 N23 1.330(3)
C22 N21 1.333(3)
C22 C26 1.479(3)
C24 C25 1.341(3)
C24 N23 1.378(3)
C24 H24 0.9500
C25 N21 1.375(3)
C25 H25 0.9500
C26 H26A 0.9800
C26 H26B 0.9800
C26 H26C 0.9800
N21 H21 0.8800
N23 H23 0.8800

loop_
_geom_hbond_atom_site_label_D
_geom_hbond_atom_site_label_H
_geom_hbond_atom_site_label_A
_geom_hbond_distance_DH
_geom_hbond_distance_HA
_geom_hbond_distance_DA
_geom_hbond_angle_DHA
_geom_hbond_site_symmetry_A
O4B H4 O1A 0.84 1.70 2.535(2) 173.0 1_655
N21 H21 O1A 0.88 1.87 2.724(2) 163.2 1_655
N23 H23 O1B 0.88 1.84 2.684(2) 159.3 1_654
